data_4032325
loop_
_publ_author_name
'Safin, Damir A.'
'Mitoraj, Mariusz P.'
'Babashkina, Maria G.'
'Kubisiak, Piotr'
'Robeyns, Koen'
'Filinchuk, Yaroslav'

_publ_section_title
;
 Alternative Route Toward Nitrones: Experimental and Theoretical Findings.
;
_journal_issue 3
_journal_name_full 'The Journal of organic chemistry'
_journal_page_first 1666
_journal_page_last 1675
_journal_paper_doi 10.1021/acs.joc.6b02821
_journal_volume 82
_journal_year 2017
_chemical_formula_moiety 'C8 H9 N3 O'
_chemical_formula_sum 'C8 H9 N3 O'
_chemical_formula_weight 163.18
_space_group_crystal_system monoclinic
_space_group_IT_number 14
_space_group_name_Hall '-P 2yn'
_space_group_name_H-M_alt 'P 1 21/n 1'
_symmetry_space_group_name_Hall '-P 2yn'
_symmetry_space_group_name_H-M 'P 1 21/n 1'
_atom_sites_solution_hydrogens mixed
_audit_creation_method SHELXL-2014/7
_cell_angle_alpha 90
_cell_angle_beta 104.387(5)
_cell_angle_gamma 90
_cell_formula_units_Z 4
_cell_length_a 11.9213(6)
_cell_length_b 4.6621(2)
_cell_length_c 15.1386(7)
_cell_measurement_reflns_used 2589
_cell_measurement_temperature 150(2)
_cell_measurement_theta_max 25.2790
_cell_measurement_theta_min 4.0500
_cell_volume 814.99(7)
_computing_cell_refinement
;
CrysAlisPro, Agilent Technologies,
Version 1.171.37.35 (release 13-08-2014 CrysAlis171 .NET)
(compiled Aug 13 2014,18:06:01)
;
_computing_data_collection MAR
_computing_data_reduction
;
CrysAlisPro, Agilent Technologies,
Version 1.171.37.35 (release 13-08-2014 CrysAlis171 .NET)
(compiled Aug 13 2014,18:06:01)
;
_computing_molecular_graphics 'MERCURY (Macrae et al., 2008)'
_computing_publication_material
;

'MERCURY (Macrae et al., 2008), Platon (Spek, 2009)'



;
_computing_structure_refinement 'SHELXL-2014/7 (Sheldrick, 2014)'
_computing_structure_solution 'SHELXS-97 (Sheldrick, 1990)'
_diffrn_ambient_temperature 150(2)
_diffrn_measured_fraction_theta_full 0.995
_diffrn_measured_fraction_theta_max 0.993
_diffrn_measurement_device_type 'MAR345 image plate'
_diffrn_measurement_method '150 images, \D\F 1.5\% '
_diffrn_radiation_monochromator 'Xenocs Fox3D mirror'
_diffrn_radiation_source 'Rigaku UltraX 18 rotating anode'
_diffrn_radiation_type MoK\a
_diffrn_radiation_wavelength 0.71073
_diffrn_reflns_av_R_equivalents 0.0421
_diffrn_reflns_av_unetI/netI 0.0276
_diffrn_reflns_Laue_measured_fraction_full 0.995
_diffrn_reflns_Laue_measured_fraction_max 0.993
_diffrn_reflns_limit_h_max 14
_diffrn_reflns_limit_h_min -14
_diffrn_reflns_limit_k_max 5
_diffrn_reflns_limit_k_min -5
_diffrn_reflns_limit_l_max 18
_diffrn_reflns_limit_l_min -18
_diffrn_reflns_number 5808
_diffrn_reflns_point_group_measured_fraction_full 0.995
_diffrn_reflns_point_group_measured_fraction_max 0.993
_diffrn_reflns_theta_full 25.242
_diffrn_reflns_theta_max 25.388
_diffrn_reflns_theta_min 3.912
_exptl_absorpt_coefficient_mu 0.093
_exptl_absorpt_correction_T_max 1.00000
_exptl_absorpt_correction_T_min 0.51287
_exptl_absorpt_correction_type multi-scan
_exptl_absorpt_process_details
;
CrysAlisPro, Agilent Technologies,
Version 1.171.37.35 (release 13-08-2014 CrysAlis171 .NET)
(compiled Aug 13 2014,18:06:01)
Empirical absorption correction using spherical harmonics,
 implemented in SCALE3 ABSPACK scaling algorithm.
;
_exptl_crystal_colour ?'yellowish'
_exptl_crystal_density_diffrn 1.330
_exptl_crystal_description rod
_exptl_crystal_F_000 344
_exptl_crystal_size_max 0.40
_exptl_crystal_size_mid 0.44
_exptl_crystal_size_min 0.09
_refine_diff_density_max 0.178
_refine_diff_density_min -0.224
_refine_diff_density_rms 0.043
_refine_ls_extinction_method none
_refine_ls_goodness_of_fit_ref 1.077
_refine_ls_hydrogen_treatment mixed
_refine_ls_matrix_type full
_refine_ls_number_parameters 117
_refine_ls_number_reflns 1493
_refine_ls_number_restraints 0
_refine_ls_restrained_S_all 1.077
_refine_ls_R_factor_all 0.0572
_refine_ls_R_factor_gt 0.0492
_refine_ls_shift/su_max 0.000
_refine_ls_shift/su_mean 0.000
_refine_ls_structure_factor_coef Fsqd
_refine_ls_weighting_details 'w=1/[\s^2^(Fo^2^)+(0.0567P)^2^+0.5198P] where P=(Fo^2^+2Fc^2^)/3'
_refine_ls_weighting_scheme calc
_refine_ls_wR_factor_gt 0.1256
_refine_ls_wR_factor_ref 0.1310
_reflns_Friedel_coverage 0.000
_reflns_number_gt 1279
_reflns_number_total 1493
_reflns_threshold_expression 'I > 2\s(I)'
_cod_data_source_file jo6b02821_si_002.cif
_cod_data_source_block 2
_cod_database_code 4032325
_shelx_shelxl_version_number 2014/7
_shelx_space_group_comment
;
The symmetry employed for this shelxl refinement is uniquely defined
by the following loop, which should always be used as a source of
symmetry information in preference to the above space-group names.
They are only intended as comments.
;

loop_
_space_group_symop_operation_xyz
'x, y, z'
'-x+1/2, y+1/2, -z+1/2'
'-x, -y, -z'
'x-1/2, -y-1/2, z-1/2'

loop_
_atom_site_label
_atom_site_type_symbol
_atom_site_fract_x
_atom_site_fract_y
_atom_site_fract_z
_atom_site_U_iso_or_equiv
_atom_site_adp_type
_atom_site_occupancy
_atom_site_site_symmetry_order
_atom_site_calc_flag
_atom_site_refinement_flags_posn
_atom_site_refinement_flags_adp
C1 C 0.68363(17) 0.4573(4) 0.43314(12) 0.0311(5) Uani 1 1 d . .
H1 H 0.6121 0.4229 0.4482 0.037 Uiso 1 1 calc R U
C2 C 0.71076(18) 0.3088(4) 0.36190(13) 0.0361(5) Uani 1 1 d . .
H2 H 0.6580 0.1706 0.3290 0.043 Uiso 1 1 calc R U
C3 C 0.81368(18) 0.3593(5) 0.33817(13) 0.0360(5) Uani 1 1 d . .
H3 H 0.8316 0.2560 0.2894 0.043 Uiso 1 1 calc R U
C4 C 0.89036(18) 0.5607(5) 0.38569(13) 0.0369(5) Uani 1 1 d . .
H4 H 0.9605 0.5992 0.3689 0.044 Uiso 1 1 calc R U
C5 C 0.86462(17) 0.7063(5) 0.45802(13) 0.0346(5) Uani 1 1 d . .
H5 H 0.9184 0.8417 0.4913 0.042 Uiso 1 1 calc R U
C6 C 0.76137(16) 0.6575(4) 0.48271(12) 0.0290(4) Uani 1 1 d . .
C7 C 0.73251(16) 0.8267(4) 0.55767(12) 0.0287(4) Uani 1 1 d . .
N8 N 0.62484(14) 0.8886(3) 0.54738(10) 0.0294(4) Uani 1 1 d . .
N9 N 0.59099(16) 1.0422(4) 0.61531(11) 0.0323(4) Uani 1 1 d . .
H9A H 0.643(2) 1.164(5) 0.6421(16) 0.039 Uiso 1 1 d . U
H9B H 0.521(2) 1.121(5) 0.5898(16) 0.039 Uiso 1 1 d . U
C10 C 0.83008(18) 0.9021(5) 0.63458(13) 0.0361(5) Uani 1 1 d . .
H10 H 0.9013 0.8027 0.6412 0.043 Uiso 1 1 calc R U
N11 N 0.82341(14) 1.0955(4) 0.69292(11) 0.0338(4) Uani 1 1 d . .
O12 O 0.92756(13) 1.1183(4) 0.75892(10) 0.0474(5) Uani 1 1 d . .
H12 H 0.9222(9) 1.270(7) 0.8003(18) 0.071 Uiso 1 1 calc R U

loop_
_atom_site_aniso_label
_atom_site_aniso_U_11
_atom_site_aniso_U_22
_atom_site_aniso_U_33
_atom_site_aniso_U_23
_atom_site_aniso_U_13
_atom_site_aniso_U_12
C1 0.0380(10) 0.0293(10) 0.0249(9) 0.0030(8) 0.0056(8) -0.0003(8)
C2 0.0485(12) 0.0313(11) 0.0259(10) -0.0021(8) 0.0042(8) -0.0005(9)
C3 0.0510(12) 0.0336(11) 0.0227(9) 0.0016(8) 0.0079(8) 0.0075(9)
C4 0.0421(11) 0.0394(12) 0.0305(10) 0.0040(9) 0.0115(8) 0.0044(9)
C5 0.0376(11) 0.0341(11) 0.0302(10) -0.0023(9) 0.0050(8) -0.0004(9)
C6 0.0358(10) 0.0279(10) 0.0210(9) 0.0037(8) 0.0027(7) 0.0044(8)
C7 0.0367(10) 0.0273(10) 0.0202(9) 0.0013(8) 0.0036(7) 0.0013(8)
N8 0.0379(9) 0.0295(9) 0.0201(8) 0.0026(6) 0.0061(6) 0.0022(7)
N9 0.0342(9) 0.0365(10) 0.0249(8) -0.0013(7) 0.0051(7) 0.0045(8)
C10 0.0357(10) 0.0432(12) 0.0272(10) -0.0064(9) 0.0036(8) 0.0064(9)
N11 0.0364(9) 0.0400(10) 0.0229(8) -0.0021(7) 0.0034(7) -0.0028(7)
O12 0.0396(8) 0.0640(11) 0.0321(8) -0.0181(8) -0.0034(6) 0.0027(7)

loop_
_atom_type_symbol
_atom_type_description
_atom_type_scat_dispersion_real
_atom_type_scat_dispersion_imag
_atom_type_scat_source
C C 0.0033 0.0016 'International Tables Vol C Tables 4.2.6.8 and 6.1.1.4'
H H 0.0000 0.0000 'International Tables Vol C Tables 4.2.6.8 and 6.1.1.4'
N N 0.0061 0.0033 'International Tables Vol C Tables 4.2.6.8 and 6.1.1.4'
O O 0.0106 0.0060 'International Tables Vol C Tables 4.2.6.8 and 6.1.1.4'

loop_
_geom_angle_atom_site_label_1
_geom_angle_atom_site_label_2
_geom_angle_atom_site_label_3
_geom_angle
C2 C1 C6 120.03(19)
C2 C1 H1 120.0
C6 C1 H1 120.0
C3 C2 C1 120.73(19)
C3 C2 H2 119.6
C1 C2 H2 119.6
C4 C3 C2 119.74(19)
C4 C3 H3 120.1
C2 C3 H3 120.1
C3 C4 C5 119.77(19)
C3 C4 H4 120.1
C5 C4 H4 120.1
C4 C5 C6 121.10(19)
C4 C5 H5 119.4
C6 C5 H5 119.4
C5 C6 C1 118.60(18)
C5 C6 C7 120.33(17)
C1 C6 C7 121.01(17)
N8 C7 C10 127.71(18)
N8 C7 C6 116.01(16)
C10 C7 C6 116.28(16)
C7 N8 N9 119.29(16)
N8 N9 H9A 112.1(15)
N8 N9 H9B 107.2(14)
H9A N9 H9B 114(2)
N11 C10 C7 122.90(18)
N11 C10 H10 118.5
C7 C10 H10 118.5
C10 N11 O12 110.64(17)
N11 O12 H12 109.5

loop_
_geom_bond_atom_site_label_1
_geom_bond_atom_site_label_2
_geom_bond_distance
C1 C2 1.386(3)
C1 C6 1.395(3)
C1 H1 0.9500
C2 C3 1.382(3)
C2 H2 0.9500
C3 C4 1.381(3)
C3 H3 0.9500
C4 C5 1.386(3)
C4 H4 0.9500
C5 C6 1.391(3)
C5 H5 0.9500
C6 C7 1.491(3)
C7 N8 1.287(2)
C7 C10 1.469(3)
N8 N9 1.393(2)
N9 H9A 0.87(3)
N9 H9B 0.90(2)
C10 N11 1.279(3)
C10 H10 0.9500
N11 O12 1.391(2)
O12 H12 0.96(3)

loop_
_geom_torsion_atom_site_label_1
_geom_torsion_atom_site_label_2
_geom_torsion_atom_site_label_3
_geom_torsion_atom_site_label_4
_geom_torsion
C6 C1 C2 C3 -1.0(3)
C1 C2 C3 C4 -0.2(3)
C2 C3 C4 C5 1.3(3)
C3 C4 C5 C6 -1.3(3)
C4 C5 C6 C1 0.1(3)
C4 C5 C6 C7 -176.90(17)
C2 C1 C6 C5 1.0(3)
C2 C1 C6 C7 178.02(17)
C5 C6 C7 N8 144.56(19)
C1 C6 C7 N8 -32.4(3)
C5 C6 C7 C10 -35.7(3)
C1 C6 C7 C10 147.37(19)
C10 C7 N8 N9 -0.8(3)
C6 C7 N8 N9 178.96(16)
N8 C7 C10 N11 -16.1(3)
C6 C7 C10 N11 164.19(19)
C7 C10 N11 O12 178.95(18)
